data_1007248
loop_
_publ_author_name
'Averbuch-Pouchot, M T'
'Durif, A'

_publ_section_title
;
Structure of monobarium tetracaesium polyphosphate
;
_journal_coden_ASTM ACSCEE
_journal_name_full 'Acta Crystallographica C (39,1983-)'
_journal_page_first 928
_journal_page_last 930
_journal_volume 42
_journal_year 1986
_chemical_formula_structural 'Ba Cs4 (P O3)6'
_chemical_formula_sum 'Ba Cs4 O18 P6'
_chemical_name_systematic 'Barium tetracaesium hexakis(phosphate(V))'
_space_group_IT_number 159
_symmetry_cell_setting trigonal
_symmetry_Int_Tables_number 159
_symmetry_space_group_name_Hall 'P 3 -2c'
_symmetry_space_group_name_H-M 'P 3 1 c'
_cell_angle_alpha 90
_cell_angle_beta 90
_cell_angle_gamma 120
_cell_formula_units_Z 2
_cell_length_a 11.549(5)
_cell_length_b 11.549(5)
_cell_length_c 9.114(5)
_cell_volume 1052.8
_exptl_crystal_density_meas 3.6
_refine_ls_R_factor_all 0.05
_cod_database_code 1007248

loop_
_symmetry_equiv_pos_as_xyz
x,y,z
-y,x-y,z
y-x,-x,z
y,x,1/2+z
x-y,-y,1/2+z
-x,y-x,1/2+z

loop_
_atom_site_label
_atom_site_type_symbol
_atom_site_symmetry_multiplicity
_atom_site_Wyckoff_symbol
_atom_site_fract_x
_atom_site_fract_y
_atom_site_fract_z
_atom_site_occupancy
_atom_site_attached_hydrogens
_atom_site_calc_flag
Ba1 Ba2+ 2 b 0.3333 0.6667 0.7592(3) 1. 0 d
Cs1 Cs1+ 2 b 0.3333 0.6667 0.25 1. 0 d
Cs2 Cs1+ 6 c 0.2354(1) 0.0069(1) 0.5066(2) 1. 0 d
P1 P5+ 6 c 0.5503(4) 0.0057(4) 0.0006(6) 1. 0 d
P2 P5+ 6 c 0.3082(4) 0.2847(4) 0.2510(7) 1. 0 d
O1 O2- 6 c 0.546(1) 0.120(1) 0.045(2) 1. 0 d
O2 O2- 6 c 0.451(1) 0.580(1) -0.024(1) 1. 0 d
O3 O2- 6 c 0.382(1) 0.426(1) 0.337(1) 1. 0 d
O4 O2- 6 c 0.162(1) 0.209(1) 0.271(2) 1. 0 d
O5 O2- 6 c 0.392(1) 0.221(1) 0.267(2) 1. 0 d
O6 O2- 6 c 0.346(1) 0.319(1) 0.586(1) 1. 0 d

loop_
_atom_type_symbol
_atom_type_oxidation_number
Ba2+ 2.000
Cs1+ 1.000
P5+ 5.000
O2- -2.000
